data_7713117
loop_
_publ_author_name
'Zhi, Liu'
'Fan, Yin'
'Yang, Jian'
'Guo, Xiao-Qing'
'Zhou, Lipeng'
'Tian, Chong-Bin'
'Sun, Qing-Fu'

_publ_section_title
;
 Hierarchical Subcomponent Self-assembly of Covalent Triple-stranded
 Complex with 3d-4f Vertices: Luminescence and Magnetic Property
;
_journal_name_full 'Dalton Transactions'
_journal_paper_doi 10.1039/D3DT01139A
_journal_year 2023
_chemical_formula_moiety 'C107 H104 Lu2 N14 O8 Zn2, 4(C F3 O3 S)'
_chemical_formula_sum 'C111 H104 F12 Lu2 N14 O20 S4 Zn2'
_chemical_formula_weight 2791.00
_space_group_crystal_system monoclinic
_space_group_IT_number 15
_space_group_name_Hall '-C 2yc'
_space_group_name_H-M_alt 'C 1 2/c 1'
_atom_sites_solution_hydrogens mixed
_audit_block_doi 10.5517/ccdc.csd.cc2fr08h
_audit_creation_date 2023-04-13
_audit_creation_method
;
Olex2 1.5
(compiled 2022.04.07 svn.rca3783a0 for OlexSys, GUI svn.r6498)
;
_audit_update_record
;
2023-04-15 deposited with the CCDC.	2023-05-22 downloaded from the CCDC.
;
_cell_angle_alpha 90
_cell_angle_beta 93.285(4)
_cell_angle_gamma 90
_cell_formula_units_Z 4
_cell_length_a 20.602(2)
_cell_length_b 26.315(2)
_cell_length_c 28.155(2)
_cell_measurement_reflns_used 9948
_cell_measurement_temperature 159.98
_cell_measurement_theta_max 22.05
_cell_measurement_theta_min 2.39
_cell_volume 15239(2)
_computing_molecular_graphics 'Olex2 1.5 (Dolomanov et al., 2009)'
_computing_publication_material 'Olex2 1.5 (Dolomanov et al., 2009)'
_computing_structure_refinement 'SHELXL 2018/3 (Sheldrick, 2015)'
_computing_structure_solution 'SHELXT 2014/5 (Sheldrick, 2014)'
_diffrn_ambient_temperature 159.98
_diffrn_measured_fraction_theta_full 0.991
_diffrn_measured_fraction_theta_max 0.991
_diffrn_measurement_device_type 'Bruker APEX-II CCD'
_diffrn_measurement_method '\f and \w scans'
_diffrn_radiation_type MoK\a
_diffrn_radiation_wavelength 0.71073
_diffrn_reflns_av_R_equivalents 0.0866
_diffrn_reflns_av_unetI/netI 0.0687
_diffrn_reflns_Laue_measured_fraction_full 0.991
_diffrn_reflns_Laue_measured_fraction_max 0.991
_diffrn_reflns_limit_h_max 21
_diffrn_reflns_limit_h_min -20
_diffrn_reflns_limit_k_max 27
_diffrn_reflns_limit_k_min -27
_diffrn_reflns_limit_l_max 29
_diffrn_reflns_limit_l_min -29
_diffrn_reflns_number 47081
_diffrn_reflns_point_group_measured_fraction_full 0.991
_diffrn_reflns_point_group_measured_fraction_max 0.991
_diffrn_reflns_theta_full 22.002
_diffrn_reflns_theta_max 22.002
_diffrn_reflns_theta_min 2.611
_exptl_absorpt_coefficient_mu 1.720
_exptl_absorpt_correction_T_max 0.7447
_exptl_absorpt_correction_T_min 0.5204
_exptl_absorpt_correction_type multi-scan
_exptl_crystal_colour 'clear yellowish yellow'
_exptl_crystal_colour_lustre clear
_exptl_crystal_colour_modifier yellowish
_exptl_crystal_colour_primary yellow
_exptl_crystal_density_diffrn 1.217
_exptl_crystal_description plate
_exptl_crystal_F_000 5608
_exptl_crystal_size_max 0.25
_exptl_crystal_size_mid 0.12
_exptl_crystal_size_min 0.1
_refine_diff_density_max 1.426
_refine_diff_density_min -0.966
_refine_diff_density_rms 0.122
_refine_ls_extinction_method none
_refine_ls_goodness_of_fit_ref 1.022
_refine_ls_hydrogen_treatment mixed
_refine_ls_matrix_type full
_refine_ls_number_parameters 826
_refine_ls_number_reflns 9273
_refine_ls_number_restraints 787
_refine_ls_restrained_S_all 1.007
_refine_ls_R_factor_all 0.1151
_refine_ls_R_factor_gt 0.0815
_refine_ls_shift/su_max 0.000
_refine_ls_shift/su_mean 0.000
_refine_ls_structure_factor_coef Fsqd
_refine_ls_weighting_details 'w=1/[\s^2^(Fo^2^)+(0.1085P)^2^+266.6213P] where P=(Fo^2^+2Fc^2^)/3'
_refine_ls_weighting_scheme calc
_refine_ls_wR_factor_gt 0.2040
_refine_ls_wR_factor_ref 0.2315
_reflns_Friedel_coverage 0.000
_reflns_number_gt 6334
_reflns_number_total 9273
_reflns_threshold_expression 'I > 2\s(I)'
_cod_data_source_file d3dt01139a2.cif
_cod_data_source_block mo_3b_LuZn
_cod_database_code 7713117
_shelx_shelxl_version_number 2018/3
_shelx_space_group_comment
;
The symmetry employed for this shelxl refinement is uniquely defined
by the following loop, which should always be used as a source of
symmetry information in preference to the above space-group names.
They are only intended as comments.
;
_shelx_estimated_absorpt_t_max 0.847
_shelx_estimated_absorpt_t_min 0.673
_olex2_refinement_description
;
1. Fixed Uiso
 At 1.2 times of:
  All C(H) groups, All C(H,H) groups
 At 1.5 times of:
  All C(H,H,H) groups, All O(H) groups
2. Restrained distances
 F4A-C56A = F6A-C56A = F5A-C56A
 1.44 with sigma of 0.02
 S2A-O8 = S2A-O10A = S2A-O9A
 1.42 with sigma of 0.02
 S2A-C56A = S2B-C56B = S1-C55
 1.4 with sigma of 0.02
 S1-O7 = S1-O6 = S1-O5
 1.42 with sigma of 0.02
 F1-C55 = F3-C55 = F2-C55
 1.44 with sigma of 0.02
 S1-F1 = S1-F3 = S1-F2
 2.5 with sigma of 0.02
 C55-O5 = C55-O7 = C55-O6
 2.2 with sigma of 0.02
 F4A-F5A \\sim F4A-F6A \\sim F5A-F6A
 with sigma of 0.04
 S2A-F4A \\sim S2A-F6A \\sim S2A-F5A
 with sigma of 0.04
 C56A-O10A \\sim C56A-O9A \\sim C56A-O8
 with sigma of 0.04
 O5-O7 \\sim O7-O6 \\sim O6-O5
 with sigma of 0.04
 F1-F3 \\sim F3-F2 \\sim F2-F1
 with sigma of 0.04
3. Rigid bond restraints
 S1, O5, C55, O7, O6, F1, F3, F2
 with sigma for 1-2 distances of 0.01 and sigma for 1-3 distances of 0.01
4. Uiso/Uaniso restraints and constraints
All non-hydrogen atoms have similar U: within 2A with sigma of 0.02 and sigma
for terminal atoms of 0.04 within 2A
Uanis(O5) \\sim Ueq, Uanis(C55) \\sim Ueq, Uanis(O7) \\sim Ueq, Uanis(O6) \\sim
Ueq, Uanis(F1) \\sim Ueq, Uanis(F3) \\sim Ueq, Uanis(F2) \\sim Ueq: with sigma
of 0.02 and sigma for terminal atoms of 0.04
Uanis(S1) \\sim Ueq: with sigma of 0.005 and sigma for terminal atoms of 0.01
5. Others
 Sof(C56B)=Sof(F6B)=Sof(F3A)=Sof(F4B)=Sof(S2B)=Sof(O10B)=Sof(O9B)=Sof(C1)=
 Sof(H1A)=Sof(H1B)=1-FVAR(1)
 Sof(C37)=Sof(H37A)=Sof(H37B)=Sof(F4A)=Sof(S2A)=Sof(O9A)=Sof(O10A)=Sof(F5A)=
 Sof(F6A)=Sof(C56A)=FVAR(1)
6.a Secondary CH2 refined with riding coordinates:
 C53(H53A,H53B), C17(H17A,H17B), C35(H35A,H35B), C36(H36A,H36B), C37(H37A,
 H37B), C18(H18A,H18B), C54(H54A,H54B), C1(H1A,H1B)
6.b Aromatic/amide H refined with riding coordinates:
 C43(H43), C42(H42), C26(H26), C8(H8), C44(H44), C22(H22), C21(H21), C25(H25),
 C3(H3), C12(H12), C10(H10), C4(H4A), C52(H52), C39(H39), C40(H40), C24(H24),
 C16(H16), C34(H34), C48(H48), C46(H46), C28(H28), C30(H30), C7(H7), C6(H6)
6.c Idealised Me refined as rotating group:
 C57(H57A,H57B,H57C), C33(H33A,H33B,H33C), C51(H51A,H51B,H51C), C15(H15A,H15B,
 H15C)
6.d Idealised tetrahedral OH refined as rotating group:
 O4(H4)
;
_smtbx_masks_void_probe_radius 1.2
_smtbx_masks_void_truncation_radius 1.2
_olex2_submission_special_instructions 'No special instructions were received'

loop_
_space_group_symop_operation_xyz
'x, y, z'
'-x, y, -z+1/2'
'x+1/2, y+1/2, z'
'-x+1/2, y+1/2, -z+1/2'
'-x, -y, -z'
'x, -y, z-1/2'
'-x+1/2, -y+1/2, -z'
'x+1/2, -y+1/2, z-1/2'

loop_
_atom_site_label
_atom_site_type_symbol
_atom_site_fract_x
_atom_site_fract_y
_atom_site_fract_z
_atom_site_U_iso_or_equiv
_atom_site_adp_type
_atom_site_occupancy
_atom_site_site_symmetry_order
_atom_site_calc_flag
_atom_site_refinement_flags_posn
_atom_site_refinement_flags_adp
_atom_site_refinement_flags_occupancy
_atom_site_disorder_assembly
_atom_site_disorder_group
Lu01 Lu 0.56352(3) 0.34721(2) 0.44052(2) 0.0723(3) Uani 1 1 d . . . . .
Zn1 Zn 0.54258(7) 0.33619(5) 0.55326(4) 0.0537(4) Uani 1 1 d . . . . .
N3 N 0.4881(8) 0.2875(5) 0.4039(4) 0.087(4) Uani 1 1 d . U . . .
C13 C 0.6496(7) 0.4683(5) 0.4848(5) 0.069(3) Uani 1 1 d . U . . .
N7 N 0.6195(5) 0.3551(4) 0.6015(3) 0.061(3) Uani 1 1 d . U . . .
C9 C 0.6592(7) 0.4320(5) 0.5651(5) 0.063(3) Uani 1 1 d . U . . .
N5 N 0.5179(4) 0.2634(4) 0.5822(3) 0.048(2) Uani 1 1 d . U . . .
C43 C 0.3592(6) 0.2577(4) 0.6389(4) 0.055(3) Uani 1 1 d . U . . .
H43 H 0.314568 0.259787 0.628693 0.066 Uiso 1 1 calc R U . . .
O2 O 0.4837(5) 0.3358(3) 0.4910(2) 0.058(2) Uani 1 1 d . U . . .
N6 N 0.4648(5) 0.3811(3) 0.5793(3) 0.041(2) Uani 1 1 d . U . . .
C42 C 0.4069(7) 0.2614(4) 0.6058(4) 0.056(3) Uani 1 1 d . U . . .
H42 H 0.393480 0.265654 0.573222 0.067 Uiso 1 1 calc R U . . .
O3 O 0.5907(4) 0.3934(3) 0.5054(3) 0.059(2) Uani 1 1 d . U . . .
N1 N 0.5788(6) 0.3448(5) 0.3480(4) 0.083(3) Uani 1 1 d . U . . .
C26 C 0.4060(6) 0.3764(4) 0.5624(3) 0.043(3) Uani 1 1 d . U . . .
H26 H 0.374554 0.393603 0.579807 0.052 Uiso 1 1 calc R U . . .
O1 O 0.5923(5) 0.2930(3) 0.5015(2) 0.067(2) Uani 1 1 d . U . . .
C8 C 0.6546(7) 0.3951(5) 0.6003(4) 0.060(3) Uani 1 1 d . U . . .
H8 H 0.682283 0.400535 0.627994 0.072 Uiso 1 1 calc R U . . .
C44 C 0.5503(6) 0.2234(5) 0.5749(4) 0.050(3) Uani 1 1 d . U . . .
H44 H 0.539872 0.195116 0.593966 0.060 Uiso 1 1 calc R U . . .
C22 C 0.5184(6) 0.4479(4) 0.6248(4) 0.050(3) Uani 1 1 d . U . . .
H22 H 0.543956 0.454213 0.598416 0.060 Uiso 1 1 calc R U . . .
O4 O 0.4790(5) 0.4050(4) 0.4169(3) 0.079(3) Uani 1 1 d . U . . .
H4 H 0.446462 0.394019 0.400714 0.118 Uiso 1 1 calc R U . . .
C21 C 0.5270(6) 0.4780(4) 0.6663(4) 0.054(3) Uani 1 1 d . U . . .
H21 H 0.557793 0.504830 0.667578 0.064 Uiso 1 1 calc R U . . .
C20 C 0.4900(6) 0.4681(4) 0.7053(4) 0.053(3) Uani 1 1 d . U . . .
C23 C 0.4734(6) 0.4099(4) 0.6228(3) 0.043(3) Uani 1 1 d . U . . .
N2 N 0.6628(6) 0.3043(4) 0.4229(3) 0.075(3) Uani 1 1 d . U . . .
N4 N 0.6126(6) 0.4255(5) 0.4107(4) 0.078(3) Uani 1 1 d . U . . .
C27 C 0.3796(6) 0.3488(4) 0.5206(4) 0.052(3) Uani 1 1 d . U . . .
C14 C 0.6321(7) 0.4296(5) 0.5196(4) 0.063(3) Uani 1 1 d . U . . .
C41 C 0.4708(7) 0.2592(5) 0.6177(4) 0.059(3) Uani 1 1 d . U . . .
C25 C 0.4468(7) 0.4288(5) 0.7020(4) 0.058(3) Uani 1 1 d . U . . .
H25 H 0.423206 0.420788 0.729045 0.070 Uiso 1 1 calc R U . . .
C32 C 0.4214(8) 0.3288(5) 0.4874(4) 0.058(3) Uani 1 1 d . U . . .
C38 C 0.3764(7) 0.2514(5) 0.6849(4) 0.065(3) Uani 1 1 d . U . . .
C3 C 0.6702(6) 0.2532(5) 0.6880(4) 0.059(3) Uani 1 1 d . U . . .
H3 H 0.687605 0.219807 0.686946 0.070 Uiso 1 1 calc R U . . .
C45 C 0.6008(6) 0.2140(5) 0.5420(4) 0.056(3) Uani 1 1 d . U . . .
C12 C 0.6900(7) 0.5078(5) 0.5009(5) 0.070(4) Uani 1 1 d . U . . .
H12 H 0.700224 0.533302 0.478636 0.084 Uiso 1 1 calc R U . . .
C10 C 0.7011(7) 0.4740(5) 0.5767(5) 0.076(4) Uani 1 1 d . U . . .
H10 H 0.720490 0.475510 0.608080 0.091 Uiso 1 1 calc R U . . .
C4 C 0.6577(6) 0.2794(5) 0.6461(4) 0.052(3) Uani 1 1 d . U . . .
H4A H 0.668315 0.264524 0.616826 0.063 Uiso 1 1 calc R U . . .
C5 C 0.6305(6) 0.3262(5) 0.6463(4) 0.057(3) Uani 1 1 d . U . . .
C19 C 0.500000 0.5001(7) 0.750000 0.057(4) Uani 1 2 d S TU P . .
C52 C 0.6898(7) 0.2630(5) 0.4387(5) 0.072(4) Uani 1 1 d . U . . .
H52 H 0.726894 0.251493 0.423268 0.086 Uiso 1 1 calc R U . . .
C39 C 0.4407(9) 0.2468(8) 0.6971(5) 0.107(5) Uani 1 1 d . U . . .
H39 H 0.453682 0.239924 0.729365 0.128 Uiso 1 1 calc R U . . .
C2 C 0.6579(7) 0.2742(6) 0.7314(4) 0.071(4) Uani 1 1 d . U . . .
C40 C 0.4894(8) 0.2517(7) 0.6642(5) 0.101(5) Uani 1 1 d . U . . .
H40 H 0.534157 0.249847 0.674304 0.121 Uiso 1 1 calc R U . . .
C49 C 0.6691(6) 0.2328(5) 0.4774(4) 0.062(3) Uani 1 1 d . U . . .
C24 C 0.4355(7) 0.4000(4) 0.6613(4) 0.056(3) Uani 1 1 d . U . . .
H24 H 0.403001 0.374287 0.659613 0.068 Uiso 1 1 calc R U . . .
C11 C 0.7156(8) 0.5125(6) 0.5459(6) 0.086(4) Uani 1 1 d . U . . .
C16 C 0.6332(7) 0.4653(6) 0.4344(5) 0.076(4) Uani 1 1 d . U . . .
H16 H 0.638039 0.495627 0.416591 0.091 Uiso 1 1 calc R U . . .
C50 C 0.6195(6) 0.2497(5) 0.5066(4) 0.054(3) Uani 1 1 d . U . . .
C34 C 0.4262(10) 0.2792(6) 0.4099(4) 0.085(4) Uani 1 1 d . U . . .
H34 H 0.402940 0.257472 0.388014 0.102 Uiso 1 1 calc R U . . .
C48 C 0.6970(7) 0.1856(6) 0.4827(5) 0.078(4) Uani 1 1 d . U . . .
H48 H 0.729352 0.175693 0.461758 0.094 Uiso 1 1 calc R U . . .
C31 C 0.3917(8) 0.3015(5) 0.4483(4) 0.067(3) Uani 1 1 d . U . . .
C57 C 0.4591(8) 0.4450(5) 0.4479(4) 0.079(4) Uani 1 1 d . U . . .
H57A H 0.415574 0.456841 0.437312 0.119 Uiso 1 1 calc R U . . .
H57B H 0.489905 0.473385 0.447000 0.119 Uiso 1 1 calc R U . . .
H57C H 0.458434 0.432133 0.480547 0.119 Uiso 1 1 calc R U . . .
C46 C 0.6323(7) 0.1667(5) 0.5462(5) 0.074(4) Uani 1 1 d . U . . .
H46 H 0.620042 0.143912 0.570294 0.089 Uiso 1 1 calc R U . . .
C28 C 0.3127(7) 0.3436(5) 0.5145(4) 0.061(3) Uani 1 1 d . U . . .
H28 H 0.285882 0.358898 0.536774 0.074 Uiso 1 1 calc R U . . .
C47 C 0.6796(8) 0.1521(5) 0.5173(5) 0.084(4) Uani 1 1 d . U . . .
C30 C 0.3261(8) 0.2962(6) 0.4453(5) 0.079(4) Uani 1 1 d . U . . .
H30 H 0.307409 0.277005 0.419422 0.095 Uiso 1 1 calc R U . . .
C29 C 0.2844(8) 0.3168(5) 0.4770(5) 0.073(4) Uani 1 1 d . U . . .
C53 C 0.6934(9) 0.3275(7) 0.3807(6) 0.101(5) Uani 1 1 d . U . . .
H53A H 0.704736 0.363558 0.386998 0.121 Uiso 1 1 calc R U . . .
H53B H 0.733364 0.308884 0.373473 0.121 Uiso 1 1 calc R U . . .
C17 C 0.6112(9) 0.4320(6) 0.3571(5) 0.090(4) Uani 1 1 d . U . . .
H17A H 0.596916 0.466979 0.348973 0.108 Uiso 1 1 calc R U . . .
H17B H 0.655876 0.427747 0.346471 0.108 Uiso 1 1 calc R U . . .
C35 C 0.5104(10) 0.2642(6) 0.3580(5) 0.104(5) Uani 1 1 d . U . . .
H35A H 0.550109 0.243518 0.364093 0.124 Uiso 1 1 calc R U . . .
H35B H 0.475885 0.242633 0.342532 0.124 Uiso 1 1 calc R U . . .
C36 C 0.5239(10) 0.3104(7) 0.3276(5) 0.105(5) Uani 1 1 d . U . . .
H36A H 0.483563 0.330855 0.323551 0.126 Uiso 1 1 calc R U . . .
H36B H 0.535043 0.298674 0.295697 0.126 Uiso 1 1 calc R U . . .
C37 C 0.332(2) 0.241(2) 0.7255(19) 0.057(9) Uani 0.463(17) 1 d . U P A 1
H37A H 0.286311 0.244551 0.712966 0.069 Uiso 0.463(17) 1 calc R U P A 1
H37B H 0.338129 0.205033 0.735527 0.069 Uiso 0.463(17) 1 calc R U P A 1
C7 C 0.6291(8) 0.3206(7) 0.7305(5) 0.098(4) Uani 1 1 d . U . . .
H7 H 0.617379 0.335012 0.759797 0.118 Uiso 1 1 calc R U . . .
C6 C 0.6158(8) 0.3485(6) 0.6885(5) 0.093(4) Uani 1 1 d . U . . .
H6 H 0.597235 0.381552 0.689202 0.111 Uiso 1 1 calc R U . . .
C33 C 0.2095(9) 0.3118(7) 0.4723(6) 0.104(6) Uani 1 1 d . U . . .
H33A H 0.190784 0.327205 0.500116 0.156 Uiso 1 1 calc R U . . .
H33B H 0.197587 0.275787 0.470459 0.156 Uiso 1 1 calc R U . . .
H33C H 0.192770 0.329259 0.443411 0.156 Uiso 1 1 calc R U . . .
C18 C 0.5709(9) 0.3982(6) 0.3328(5) 0.093(4) Uani 1 1 d . U . . .
H18A H 0.578862 0.400494 0.298490 0.112 Uiso 1 1 calc R U . . .
H18B H 0.525297 0.408574 0.336624 0.112 Uiso 1 1 calc R U . . .
C51 C 0.7135(10) 0.1005(7) 0.5228(7) 0.133(7) Uani 1 1 d . U . . .
H51A H 0.742881 0.095913 0.496932 0.199 Uiso 1 1 calc R U . . .
H51B H 0.680906 0.073416 0.521516 0.199 Uiso 1 1 calc R U . . .
H51C H 0.738606 0.099289 0.553418 0.199 Uiso 1 1 calc R U . . .
C54 C 0.6458(8) 0.3237(7) 0.3419(6) 0.101(5) Uani 1 1 d . U . . .
H54A H 0.640962 0.287241 0.333616 0.121 Uiso 1 1 calc R U . . .
H54B H 0.663471 0.340847 0.314109 0.121 Uiso 1 1 calc R U . . .
C15 C 0.7589(9) 0.5553(7) 0.5610(8) 0.125(6) Uani 1 1 d . U . . .
H15A H 0.788975 0.562370 0.536138 0.187 Uiso 1 1 calc R U . . .
H15B H 0.783645 0.546242 0.590580 0.187 Uiso 1 1 calc R U . . .
H15C H 0.732571 0.585577 0.566369 0.187 Uiso 1 1 calc R U . . .
F4A F 0.3273(16) 0.3114(9) 0.3124(11) 0.164(9) Uani 0.463(17) 1 d D U P A 1
O8 O 0.3744(7) 0.3926(6) 0.3620(4) 0.139(4) Uani 1 1 d D U . . .
S2A S 0.3487(11) 0.4047(8) 0.3167(6) 0.129(5) Uani 0.463(17) 1 d D U P A 1
O9A O 0.3975(12) 0.3984(14) 0.2840(10) 0.113(9) Uani 0.463(17) 1 d D U P A 1
O10A O 0.3039(18) 0.4470(11) 0.3134(12) 0.148(8) Uani 0.463(17) 1 d D U P A 1
F5A F 0.2478(15) 0.3536(19) 0.3299(13) 0.157(10) Uani 0.463(17) 1 d D U P A 1
F6A F 0.2747(14) 0.3495(12) 0.2612(7) 0.138(8) Uani 0.463(17) 1 d D U P A 1
C56A C 0.3065(13) 0.3632(10) 0.3060(8) 0.141(6) Uani 0.463(17) 1 d D U P A 1
C56B C 0.2829(13) 0.378(2) 0.3124(16) 0.144(6) Uani 0.537(17) 1 d D U P A 2
F6B F 0.2403(16) 0.3807(15) 0.2684(11) 0.183(9) Uani 0.537(17) 1 d . U P A 2
F3A F 0.2546(15) 0.4309(13) 0.3248(10) 0.176(9) Uani 0.537(17) 1 d . U P A 2
F4B F 0.2511(17) 0.3514(16) 0.3458(11) 0.147(9) Uani 0.537(17) 1 d . U P A 2
S2B S 0.3526(10) 0.3816(8) 0.3116(5) 0.125(4) Uani 0.537(17) 1 d D U P A 2
O10B O 0.3670(18) 0.4230(14) 0.2759(10) 0.141(9) Uani 0.537(17) 1 d . U P A 2
O9B O 0.3505(19) 0.3259(15) 0.2907(12) 0.164(9) Uani 0.537(17) 1 d . U P A 2
S1 S 0.1973(11) 0.4249(8) 0.6039(8) 0.461(10) Uani 1 1 d D U . . .
O5 O 0.2665(12) 0.4307(12) 0.6170(12) 0.385(12) Uani 1 1 d D U . . .
C55 C 0.1877(13) 0.3768(9) 0.6279(10) 0.461(11) Uani 1 1 d D U . . .
F1 F 0.2073(18) 0.3284(9) 0.6122(13) 0.451(13) Uani 1 1 d D U . . .
O7 O 0.1482(17) 0.4541(13) 0.6298(14) 0.494(15) Uani 1 1 d D U . . .
O6 O 0.1701(18) 0.4085(15) 0.5560(9) 0.469(14) Uani 1 1 d D U . . .
F3 F 0.1236(15) 0.3602(13) 0.6378(13) 0.448(13) Uani 1 1 d D U . . .
F2 F 0.2213(19) 0.3704(14) 0.6738(11) 0.493(14) Uani 1 1 d D U . . .
C1 C 0.681(3) 0.253(2) 0.7824(18) 0.083(10) Uani 0.537(17) 1 d . U P A 2
H1A H 0.698154 0.217938 0.779113 0.099 Uiso 0.537(17) 1 calc R U P A 2
H1B H 0.715604 0.274439 0.796824 0.099 Uiso 0.537(17) 1 calc R U P A 2
H19 H 0.543(5) 0.524(4) 0.749(3) 0.04(3) Uiso 1 1 d . . . . .

loop_
_atom_site_aniso_label
_atom_site_aniso_U_11
_atom_site_aniso_U_22
_atom_site_aniso_U_33
_atom_site_aniso_U_23
_atom_site_aniso_U_13
_atom_site_aniso_U_12
Lu01 0.1126(6) 0.0809(5) 0.0257(3) 0.0071(3) 0.0253(3) 0.0272(4)
Zn1 0.0731(10) 0.0653(9) 0.0240(7) 0.0051(6) 0.0134(6) 0.0207(7)
N3 0.144(10) 0.088(8) 0.030(5) -0.012(5) 0.015(7) 0.028(8)
C13 0.085(8) 0.063(7) 0.063(7) 0.015(6) 0.033(6) 0.036(6)
N7 0.082(7) 0.064(6) 0.037(5) 0.006(5) 0.020(5) 0.015(6)
C9 0.079(8) 0.061(7) 0.052(7) -0.006(6) 0.021(6) 0.005(6)
N5 0.056(6) 0.059(6) 0.030(5) -0.003(4) 0.014(4) 0.009(5)
C43 0.061(7) 0.063(7) 0.041(6) -0.011(5) 0.001(6) -0.017(6)
O2 0.082(6) 0.074(6) 0.020(4) 0.002(4) 0.010(4) 0.019(5)
N6 0.054(6) 0.051(5) 0.019(4) 0.003(4) -0.001(4) 0.007(5)
C42 0.080(8) 0.063(7) 0.024(5) -0.002(5) 0.003(6) -0.010(7)
O3 0.090(6) 0.051(5) 0.037(4) 0.014(4) 0.021(4) 0.019(5)
N1 0.090(8) 0.101(8) 0.059(6) 0.012(6) 0.000(6) 0.049(7)
C26 0.060(7) 0.049(6) 0.022(5) 0.003(5) 0.016(5) -0.002(6)
O1 0.105(7) 0.070(5) 0.030(4) 0.007(4) 0.030(4) 0.039(5)
C8 0.070(8) 0.065(8) 0.046(6) -0.004(6) 0.014(6) 0.013(7)
C44 0.057(7) 0.057(7) 0.036(6) 0.007(5) 0.008(5) 0.013(6)
C22 0.076(8) 0.053(6) 0.023(5) 0.011(5) 0.013(5) 0.012(6)
O4 0.123(8) 0.092(7) 0.022(4) 0.005(4) 0.016(5) 0.019(6)
C21 0.089(8) 0.039(6) 0.034(6) -0.001(5) 0.005(6) 0.004(6)
C20 0.089(8) 0.047(6) 0.023(5) 0.002(5) 0.001(5) 0.003(6)
C23 0.061(7) 0.051(6) 0.017(5) 0.006(5) 0.009(5) 0.008(5)
N2 0.101(8) 0.083(7) 0.046(6) 0.010(5) 0.045(6) 0.034(6)
N4 0.119(9) 0.076(7) 0.044(6) 0.036(5) 0.042(6) 0.056(7)
C27 0.072(7) 0.053(6) 0.029(5) 0.002(5) 0.004(5) 0.010(6)
C14 0.093(8) 0.045(6) 0.054(7) 0.004(6) 0.030(6) 0.014(6)
C41 0.068(7) 0.077(7) 0.033(6) -0.005(5) 0.012(6) 0.002(6)
C25 0.092(8) 0.059(7) 0.025(5) 0.008(5) 0.012(6) -0.013(7)
C32 0.087(8) 0.061(6) 0.024(5) -0.001(5) -0.002(6) 0.010(7)
C38 0.064(8) 0.092(8) 0.039(6) -0.011(6) 0.006(6) -0.013(7)
C3 0.074(8) 0.065(7) 0.038(6) 0.007(6) 0.009(6) 0.021(6)
C45 0.071(7) 0.062(7) 0.035(6) 0.004(5) 0.010(5) 0.022(6)
C12 0.076(9) 0.052(7) 0.086(9) 0.013(7) 0.026(7) 0.008(7)
C10 0.081(9) 0.078(8) 0.069(8) 0.005(7) 0.010(7) 0.003(7)
C4 0.059(7) 0.067(7) 0.032(6) 0.005(5) 0.013(5) 0.015(6)
C5 0.084(8) 0.067(7) 0.022(5) 0.013(5) 0.012(5) 0.026(6)
C19 0.096(13) 0.049(9) 0.027(8) 0.000 -0.004(8) 0.000
C52 0.083(9) 0.074(8) 0.062(7) 0.003(6) 0.032(7) 0.040(7)
C39 0.105(10) 0.174(12) 0.044(7) 0.011(8) 0.015(8) -0.001(10)
C2 0.083(8) 0.099(9) 0.033(6) 0.012(6) 0.021(6) 0.038(7)
C40 0.089(9) 0.165(12) 0.050(8) 0.016(8) 0.015(7) -0.013(9)
C49 0.077(8) 0.068(7) 0.042(6) 0.004(6) 0.011(6) 0.029(6)
C24 0.093(8) 0.054(7) 0.023(5) 0.005(5) 0.012(6) -0.004(6)
C11 0.090(9) 0.075(8) 0.095(9) 0.012(8) 0.015(8) -0.002(8)
C16 0.102(9) 0.070(8) 0.059(8) 0.020(7) 0.039(7) 0.047(8)
C50 0.064(7) 0.067(7) 0.033(5) 0.002(5) 0.007(5) 0.034(6)
C34 0.143(12) 0.080(8) 0.032(6) -0.018(6) 0.002(8) 0.011(9)
C48 0.094(9) 0.092(9) 0.052(7) 0.002(7) 0.026(7) 0.035(8)
C31 0.096(9) 0.065(7) 0.040(6) -0.006(6) 0.012(6) 0.002(7)
C57 0.118(12) 0.069(9) 0.054(8) 0.026(7) 0.026(8) 0.045(8)
C46 0.099(9) 0.071(8) 0.054(7) 0.007(6) 0.022(7) 0.038(7)
C28 0.076(8) 0.071(7) 0.037(6) -0.004(6) 0.007(6) -0.001(7)
C47 0.106(9) 0.072(8) 0.075(8) 0.010(7) 0.017(8) 0.049(8)
C30 0.111(10) 0.083(8) 0.043(7) 0.002(6) -0.003(7) -0.023(8)
C29 0.094(9) 0.076(8) 0.048(7) -0.003(6) 0.000(7) -0.021(7)
C53 0.125(11) 0.109(9) 0.074(9) 0.030(8) 0.059(8) 0.048(9)
C17 0.138(11) 0.090(9) 0.045(7) 0.025(7) 0.038(8) 0.044(9)
C35 0.165(12) 0.111(10) 0.036(7) -0.022(7) 0.013(8) 0.038(9)
C36 0.154(12) 0.123(11) 0.040(7) -0.001(8) 0.026(8) 0.015(10)
C37 0.048(17) 0.086(18) 0.038(17) -0.007(14) 0.003(13) -0.014(15)
C7 0.139(11) 0.122(10) 0.036(7) 0.005(7) 0.019(7) 0.067(9)
C6 0.139(11) 0.103(9) 0.037(7) 0.015(7) 0.016(7) 0.059(8)
C33 0.132(15) 0.106(12) 0.071(10) 0.016(9) -0.010(10) -0.044(11)
C18 0.146(12) 0.098(10) 0.038(7) 0.007(7) 0.026(8) 0.038(9)
C51 0.166(17) 0.117(14) 0.119(14) 0.036(11) 0.051(13) 0.076(13)
C54 0.107(11) 0.127(10) 0.071(9) 0.018(8) 0.027(8) 0.049(9)
C15 0.122(15) 0.098(13) 0.153(17) 0.031(12) -0.003(13) -0.026(11)
F4A 0.189(18) 0.192(18) 0.114(16) -0.012(15) 0.029(15) -0.050(16)
O8 0.142(9) 0.204(11) 0.068(7) -0.004(7) -0.006(7) -0.042(9)
S2A 0.135(8) 0.181(12) 0.071(7) 0.014(8) -0.005(6) -0.053(9)
O9A 0.102(18) 0.19(2) 0.051(13) 0.004(15) 0.018(13) -0.066(16)
O10A 0.154(18) 0.176(18) 0.114(15) 0.019(15) 0.012(15) -0.009(17)
F5A 0.168(17) 0.204(18) 0.10(2) -0.017(17) -0.002(16) -0.066(16)
F6A 0.152(17) 0.194(19) 0.070(12) -0.034(13) 0.016(12) -0.073(15)
C56A 0.157(11) 0.190(13) 0.078(10) 0.004(11) 0.013(10) -0.041(11)
C56B 0.155(11) 0.191(12) 0.086(10) 0.010(10) 0.011(10) -0.050(11)
F6B 0.177(18) 0.24(2) 0.127(15) -0.009(16) -0.025(15) -0.042(16)
F3A 0.16(2) 0.22(2) 0.150(18) 0.019(17) 0.027(16) 0.022(18)
F4B 0.181(17) 0.180(16) 0.080(16) 0.041(14) 0.001(13) -0.070(14)
S2B 0.140(7) 0.181(11) 0.056(5) 0.011(7) 0.012(6) -0.029(8)
O10B 0.170(19) 0.18(2) 0.072(14) 0.002(14) 0.025(15) -0.040(16)
O9B 0.195(19) 0.190(19) 0.110(17) -0.026(15) 0.038(16) 0.006(17)
S1 0.463(11) 0.462(11) 0.459(11) -0.004(5) 0.029(5) 0.004(5)
O5 0.451(14) 0.34(2) 0.37(2) -0.05(2) 0.007(16) 0.052(15)
C55 0.461(15) 0.471(14) 0.450(15) 0.007(11) 0.034(12) 0.006(11)
F1 0.45(3) 0.467(14) 0.44(2) 0.052(18) 0.05(2) 0.03(2)
O7 0.45(2) 0.52(2) 0.51(3) -0.01(2) 0.01(2) 0.07(2)
O6 0.44(3) 0.49(3) 0.471(16) -0.001(13) -0.045(18) 0.05(2)
F3 0.455(18) 0.48(3) 0.41(3) -0.03(2) 0.045(17) -0.004(17)
F2 0.48(2) 0.49(3) 0.51(2) 0.004(14) -0.03(2) 0.09(2)
C1 0.10(2) 0.11(2) 0.040(16) 0.011(15) 0.011(15) 0.042(16)

loop_
_atom_type_symbol
_atom_type_description
_atom_type_scat_dispersion_real
_atom_type_scat_dispersion_imag
_atom_type_scat_source
C C 0.0033 0.0016 'International Tables Vol C Tables 4.2.6.8 and 6.1.1.4'
H H 0.0000 0.0000 'International Tables Vol C Tables 4.2.6.8 and 6.1.1.4'
F F 0.0171 0.0103 'International Tables Vol C Tables 4.2.6.8 and 6.1.1.4'
Lu Lu -0.4720 5.8584 'International Tables Vol C Tables 4.2.6.8 and 6.1.1.4'
N N 0.0061 0.0033 'International Tables Vol C Tables 4.2.6.8 and 6.1.1.4'
O O 0.0106 0.0060 'International Tables Vol C Tables 4.2.6.8 and 6.1.1.4'
S S 0.1246 0.1234 'International Tables Vol C Tables 4.2.6.8 and 6.1.1.4'
Zn Zn 0.2839 1.4301 'International Tables Vol C Tables 4.2.6.8 and 6.1.1.4'

loop_
_geom_angle_atom_site_label_1
_geom_angle_atom_site_label_2
_geom_angle_atom_site_label_3
_geom_angle
_geom_angle_site_symmetry_1
_geom_angle_site_symmetry_3
_geom_angle_publ_flag
N3 Lu01 Zn1 104.0(3) . . ?
N3 Lu01 N1 70.8(4) . . ?
N3 Lu01 N2 98.2(4) . . ?
N3 Lu01 N4 132.0(4) . . ?
O2 Lu01 Zn1 39.4(2) . . ?
O2 Lu01 N3 72.9(4) . . ?
O2 Lu01 N1 138.6(4) . . ?
O2 Lu01 O1 67.1(3) . . ?
O2 Lu01 O4 73.3(3) . . ?
O2 Lu01 N2 136.5(3) . . ?
O2 Lu01 N4 130.9(3) . . ?
O3 Lu01 Zn1 44.8(2) . . ?
O3 Lu01 N3 146.2(4) . . ?
O3 Lu01 O2 73.4(3) . . ?
O3 Lu01 N1 141.2(4) . . ?
O3 Lu01 O1 71.6(3) . . ?
O3 Lu01 O4 91.5(3) . . ?
O3 Lu01 N2 104.3(4) . . ?
O3 Lu01 N4 74.7(3) . . ?
N1 Lu01 Zn1 173.4(3) . . ?
O1 Lu01 Zn1 41.55(18) . . ?
O1 Lu01 N3 92.7(4) . . ?
O1 Lu01 N1 133.2(3) . . ?
O1 Lu01 O4 139.8(3) . . ?
O1 Lu01 N2 71.1(3) . . ?
O1 Lu01 N4 133.2(4) . . ?
O4 Lu01 Zn1 101.23(18) . . ?
O4 Lu01 N3 81.5(4) . . ?
O4 Lu01 N1 82.3(3) . . ?
O4 Lu01 N2 149.1(3) . . ?
O4 Lu01 N4 71.3(4) . . ?
N2 Lu01 Zn1 108.8(2) . . ?
N2 Lu01 N1 68.6(3) . . ?
N2 Lu01 N4 87.2(4) . . ?
N4 Lu01 Zn1 119.3(3) . . ?
N4 Lu01 N1 67.0(4) . . ?
N7 Zn1 Lu01 118.5(3) . . ?
N7 Zn1 N5 98.8(4) . . ?
N7 Zn1 N6 101.6(4) . . ?
N7 Zn1 O3 83.6(4) . . ?
N7 Zn1 O1 101.1(4) . . ?
N5 Zn1 Lu01 119.9(2) . . ?
N5 Zn1 N6 99.4(3) . . ?
N5 Zn1 O3 158.3(3) . . ?
N5 Zn1 O1 85.3(3) . . ?
O2 Zn1 Lu01 43.6(2) . . ?
O2 Zn1 N7 159.5(4) . . ?
O2 Zn1 N5 100.2(3) . . ?
O2 Zn1 N6 83.1(3) . . ?
O2 Zn1 O3 75.9(3) . . ?
O2 Zn1 O1 72.7(3) . . ?
N6 Zn1 Lu01 115.3(2) . . ?
N6 Zn1 O3 101.2(3) . . ?
N6 Zn1 O1 155.8(3) . . ?
O3 Zn1 Lu01 43.7(2) . . ?
O1 Zn1 Lu01 44.7(2) . . ?
O1 Zn1 O3 73.1(3) . . ?
C34 N3 Lu01 131.6(9) . . ?
C34 N3 C35 112.5(14) . . ?
C35 N3 Lu01 114.1(11) . . ?
C12 C13 C14 117.6(13) . . ?
C12 C13 C16 117.6(13) . . ?
C16 C13 C14 124.5(14) . . ?
C8 N7 Zn1 126.1(9) . . ?
C8 N7 C5 112.6(11) . . ?
C5 N7 Zn1 120.4(9) . . ?
C8 C9 C10 116.2(13) . . ?
C14 C9 C8 126.3(13) . . ?
C14 C9 C10 117.3(12) . . ?
C44 N5 Zn1 122.6(8) . . ?
C44 N5 C41 115.5(10) . . ?
C41 N5 Zn1 121.0(7) . . ?
C42 C43 H43 120.0 . . ?
C38 C43 H43 120.0 . . ?
C38 C43 C42 120.0(12) . . ?
Zn1 O2 Lu01 96.9(4) . . ?
C32 O2 Lu01 136.6(7) . . ?
C32 O2 Zn1 126.5(7) . . ?
C26 N6 Zn1 121.8(7) . . ?
C26 N6 C23 115.8(9) . . ?
C23 N6 Zn1 121.2(7) . . ?
C43 C42 H42 118.4 . . ?
C41 C42 C43 123.2(11) . . ?
C41 C42 H42 118.4 . . ?
Lu01 O3 Zn1 91.5(3) . . ?
C14 O3 Lu01 139.7(7) . . ?
C14 O3 Zn1 126.1(7) . . ?
C36 N1 Lu01 104.9(8) . . ?
C18 N1 Lu01 104.3(8) . . ?
C18 N1 C36 112.7(12) . . ?
C18 N1 C54 113.8(14) . . ?
C54 N1 Lu01 106.5(8) . . ?
C54 N1 C36 113.6(13) . . ?
N6 C26 H26 114.8 . . ?
N6 C26 C27 130.4(11) . . ?
C27 C26 H26 114.8 . . ?
Zn1 O1 Lu01 93.8(3) . . ?
C50 O1 Lu01 137.5(7) . . ?
C50 O1 Zn1 128.2(7) . . ?
N7 C8 C9 130.7(13) . . ?
N7 C8 H8 114.6 . . ?
C9 C8 H8 114.6 . . ?
N5 C44 H44 114.8 . . ?
N5 C44 C45 130.3(11) . . ?
C45 C44 H44 114.8 . . ?
C21 C22 H22 120.1 . . ?
C23 C22 H22 120.1 . . ?
C23 C22 C21 119.9(10) . . ?
Lu01 O4 H4 118.8 . . ?
C57 O4 Lu01 121.8(7) . . ?
C57 O4 H4 109.5 . . ?
C22 C21 H21 120.0 . . ?
C20 C21 C22 119.9(11) . . ?
C20 C21 H21 120.0 . . ?
C21 C20 C19 119.7(10) . . ?
C25 C20 C21 118.0(10) . . ?
C25 C20 C19 122.2(10) . . ?
C22 C23 N6 118.1(9) . . ?
C22 C23 C24 120.9(10) . . ?
C24 C23 N6 121.0(10) . . ?
C52 N2 Lu01 132.7(9) . . ?
C52 N2 C53 115.0(11) . . ?
C53 N2 Lu01 111.7(8) . . ?
C16 N4 Lu01 128.9(8) . . ?
C16 N4 C17 114.0(12) . . ?
C17 N4 Lu01 116.6(11) . . ?
C32 C27 C26 120.5(12) . . ?
C28 C27 C26 118.2(11) . . ?
C28 C27 C32 121.3(11) . . ?
C9 C14 C13 119.3(14) . . ?
O3 C14 C13 118.2(12) . . ?
O3 C14 C9 122.5(11) . . ?
C42 C41 N5 121.0(10) . . ?
C42 C41 C40 117.9(12) . . ?
C40 C41 N5 121.1(13) . . ?
C20 C25 H25 118.3 . . ?
C20 C25 C24 123.4(11) . . ?
C24 C25 H25 118.3 . . ?
O2 C32 C27 122.4(11) . . ?
O2 C32 C31 120.8(12) . . ?
C27 C32 C31 116.8(13) . . ?
C43 C38 C39 117.2(12) . . ?
C43 C38 C37 128(2) . . ?
C43 C38 C1 114(2) . 2_656 ?
C39 C38 C37 114(2) . . ?
C39 C38 C1 129(2) . 2_656 ?
C37 C38 C1 17(3) . 2_656 ?
C4 C3 H3 119.2 . . ?
C2 C3 H3 119.2 . . ?
C2 C3 C4 121.6(12) . . ?
C50 C45 C44 124.1(10) . . ?
C46 C45 C44 116.2(11) . . ?
C46 C45 C50 119.8(11) . . ?
C13 C12 H12 117.7 . . ?
C11 C12 C13 124.6(13) . . ?
C11 C12 H12 117.7 . . ?
C9 C10 H10 117.4 . . ?
C11 C10 C9 125.1(14) . . ?
C11 C10 H10 117.4 . . ?
C3 C4 H4A 119.7 . . ?
C5 C4 C3 120.6(10) . . ?
C5 C4 H4A 119.7 . . ?
C4 C5 N7 120.4(10) . . ?
C4 C5 C6 120.4(11) . . ?
C6 C5 N7 119.1(11) . . ?
C20 C19 C20 112.7(14) 2_656 . ?
C20 C19 H19 106(5) 2_656 . ?
C20 C19 H19 112(5) . . ?
N2 C52 H52 116.9 . . ?
N2 C52 C49 126.1(11) . . ?
C49 C52 H52 116.9 . . ?
C38 C39 H39 118.3 . . ?
C38 C39 C40 123.3(14) . . ?
C40 C39 H39 118.3 . . ?
C3 C2 C37 117(2) . 2_656 ?
C3 C2 C1 127(2) . . ?
C7 C2 C3 116.6(11) . . ?
C7 C2 C37 125(2) . 2_656 ?
C7 C2 C1 116(2) . . ?
C41 C40 C39 118.3(15) . . ?
C41 C40 H40 120.9 . . ?
C39 C40 H40 120.9 . . ?
C50 C49 C52 121.5(11) . . ?
C48 C49 C52 116.3(11) . . ?
C48 C49 C50 122.0(12) . . ?
C23 C24 H24 121.1 . . ?
C25 C24 C23 117.8(11) . . ?
C25 C24 H24 121.1 . . ?
C12 C11 C10 115.9(15) . . ?
C12 C11 C15 122.3(15) . . ?
C10 C11 C15 121.8(16) . . ?
C13 C16 H16 116.6 . . ?
N4 C16 C13 126.8(13) . . ?
N4 C16 H16 116.6 . . ?
O1 C50 C45 122.0(10) . . ?
O1 C50 C49 122.7(11) . . ?
C49 C50 C45 115.3(10) . . ?
N3 C34 H34 118.4 . . ?
N3 C34 C31 123.3(14) . . ?
C31 C34 H34 118.4 . . ?
C49 C48 H48 119.0 . . ?
C49 C48 C47 122.1(12) . . ?
C47 C48 H48 119.0 . . ?
C32 C31 C34 124.9(15) . . ?
C30 C31 C32 118.9(13) . . ?
C30 C31 C34 116.2(14) . . ?
O4 C57 H57A 109.5 . . ?
O4 C57 H57B 109.5 . . ?
O4 C57 H57C 109.5 . . ?
H57A C57 H57B 109.5 . . ?
H57A C57 H57C 109.5 . . ?
H57B C57 H57C 109.5 . . ?
C45 C46 H46 118.6 . . ?
C47 C46 C45 122.9(13) . . ?
C47 C46 H46 118.6 . . ?
C27 C28 H28 119.2 . . ?
C29 C28 C27 121.6(13) . . ?
C29 C28 H28 119.2 . . ?
C48 C47 C51 120.2(14) . . ?
C46 C47 C48 117.9(12) . . ?
C46 C47 C51 122.0(14) . . ?
C31 C30 H30 117.5 . . ?
C31 C30 C29 124.9(13) . . ?
C29 C30 H30 117.5 . . ?
C28 C29 C30 116.4(14) . . ?
C28 C29 C33 119.3(14) . . ?
C30 C29 C33 124.4(13) . . ?
N2 C53 H53A 110.5 . . ?
N2 C53 H53B 110.5 . . ?
H53A C53 H53B 108.7 . . ?
C54 C53 N2 106.0(15) . . ?
C54 C53 H53A 110.5 . . ?
C54 C53 H53B 110.5 . . ?
N4 C17 H17A 108.8 . . ?
N4 C17 H17B 108.8 . . ?
H17A C17 H17B 107.7 . . ?
C18 C17 N4 113.6(14) . . ?
C18 C17 H17A 108.8 . . ?
C18 C17 H17B 108.8 . . ?
N3 C35 H35A 111.1 . . ?
N3 C35 H35B 111.1 . . ?
H35A C35 H35B 109.1 . . ?
C36 C35 N3 103.2(12) . . ?
C36 C35 H35A 111.1 . . ?
C36 C35 H35B 111.1 . . ?
N1 C36 H36A 108.6 . . ?
N1 C36 H36B 108.6 . . ?
C35 C36 N1 114.5(14) . . ?
C35 C36 H36A 108.6 . . ?
C35 C36 H36B 108.6 . . ?
H36A C36 H36B 107.6 . . ?
C38 C37 H37A 108.3 . . ?
C38 C37 H37B 108.3 . . ?
C2 C37 C38 116(3) 2_656 . ?
C2 C37 H37A 108.3 2_656 . ?
C2 C37 H37B 108.3 2_656 . ?
H37A C37 H37B 107.4 . . ?
C2 C7 H7 118.4 . . ?
C2 C7 C6 123.2(13) . . ?
C6 C7 H7 118.4 . . ?
C5 C6 C7 117.5(13) . . ?
C5 C6 H6 121.3 . . ?
C7 C6 H6 121.3 . . ?
C29 C33 H33A 109.5 . . ?
C29 C33 H33B 109.5 . . ?
C29 C33 H33C 109.5 . . ?
H33A C33 H33B 109.5 . . ?
H33A C33 H33C 109.5 . . ?
H33B C33 H33C 109.5 . . ?
N1 C18 H18A 108.6 . . ?
N1 C18 H18B 108.6 . . ?
C17 C18 N1 114.7(14) . . ?
C17 C18 H18A 108.6 . . ?
C17 C18 H18B 108.6 . . ?
H18A C18 H18B 107.6 . . ?
C47 C51 H51A 109.5 . . ?
C47 C51 H51B 109.5 . . ?
C47 C51 H51C 109.5 . . ?
H51A C51 H51B 109.5 . . ?
H51A C51 H51C 109.5 . . ?
H51B C51 H51C 109.5 . . ?
N1 C54 H54A 107.7 . . ?
N1 C54 H54B 107.7 . . ?
C53 C54 N1 118.6(13) . . ?
C53 C54 H54A 107.7 . . ?
C53 C54 H54B 107.7 . . ?
H54A C54 H54B 107.1 . . ?
C11 C15 H15A 109.5 . . ?
C11 C15 H15B 109.5 . . ?
C11 C15 H15C 109.5 . . ?
H15A C15 H15B 109.5 . . ?
H15A C15 H15C 109.5 . . ?
H15B C15 H15C 109.5 . . ?
O8 S2A O9A 109(2) . . ?
O8 S2A O10A 116(2) . . ?
O8 S2A C56A 102.5(15) . . ?
O9A S2A O10A 122(3) . . ?
O9A S2A C56A 102.9(18) . . ?
C56A S2A O10A 101.3(17) . . ?
F4A C56A F5A 92(2) . . ?
S2A C56A F4A 122(2) . . ?
S2A C56A F5A 124(2) . . ?
S2A C56A F6A 129(2) . . ?
F6A C56A F4A 89(2) . . ?
F6A C56A F5A 91(2) . . ?
F6B C56B F3A 86(3) . . ?
F4B C56B F6B 108(3) . . ?
F4B C56B F3A 96(3) . . ?
F4B C56B S2B 124(4) . . ?
S2B C56B F6B 122(3) . . ?
S2B C56B F3A 110(4) . . ?
O8 S2B O10B 115(2) . . ?
O8 S2B O9B 122(2) . . ?
C56B S2B O8 104(2) . . ?
C56B S2B O10B 107(3) . . ?
C56B S2B O9B 87(3) . . ?
O10B S2B O9B 115(2) . . ?
O5 S1 O7 120.2(19) . . ?
O5 S1 O6 125(2) . . ?
C55 S1 O5 97.5(14) . . ?
C55 S1 O7 96.3(15) . . ?
C55 S1 O6 96.5(14) . . ?
O7 S1 O6 111.1(18) . . ?
F1 C55 S1 126(2) . . ?
F1 C55 F3 93.9(19) . . ?
F1 C55 F2 92.5(19) . . ?
F3 C55 S1 120.5(19) . . ?
F3 C55 F2 101(2) . . ?
F2 C55 S1 116.6(18) . . ?
C38 C1 C2 111(3) 2_656 . ?
C38 C1 H1A 109.5 2_656 . ?
C38 C1 H1B 109.5 2_656 . ?
C2 C1 H1A 109.5 . . ?
C2 C1 H1B 109.5 . . ?
H1A C1 H1B 108.1 . . ?

loop_
_geom_bond_atom_site_label_1
_geom_bond_atom_site_label_2
_geom_bond_distance
_geom_bond_site_symmetry_2
_geom_bond_publ_flag
Lu01 Zn1 3.2408(13) . ?
Lu01 N3 2.400(15) . ?
Lu01 O2 2.253(8) . ?
Lu01 O3 2.239(8) . ?
Lu01 N1 2.642(12) . ?
Lu01 O1 2.284(8) . ?
Lu01 O4 2.377(9) . ?
Lu01 N2 2.412(10) . ?
Lu01 N4 2.464(12) . ?
Zn1 N7 2.086(11) . ?
Zn1 N5 2.153(9) . ?
Zn1 O2 2.074(8) . ?
Zn1 N6 2.154(9) . ?
Zn1 O3 2.285(8) . ?
Zn1 O1 2.154(7) . ?
N3 C34 1.31(2) . ?
N3 C35 1.526(16) . ?
C13 C14 1.472(17) . ?
C13 C12 1.391(19) . ?
C13 C16 1.442(19) . ?
N7 C8 1.280(15) . ?
N7 C5 1.482(14) . ?
C9 C8 1.396(17) . ?
C9 C14 1.368(18) . ?
C9 C10 1.429(19) . ?
N5 C44 1.270(13) . ?
N5 C41 1.438(14) . ?
C43 H43 0.9500 . ?
C43 C42 1.397(16) . ?
C43 C38 1.333(16) . ?
O2 C32 1.297(15) . ?
N6 C26 1.281(13) . ?
N6 C23 1.443(13) . ?
C42 H42 0.9500 . ?
C42 C41 1.340(17) . ?
O3 C14 1.326(15) . ?
N1 C36 1.53(2) . ?
N1 C18 1.477(18) . ?
N1 C54 1.507(19) . ?
C26 H26 0.9500 . ?
C26 C27 1.459(15) . ?
O1 C50 1.274(13) . ?
C8 H8 0.9500 . ?
C44 H44 0.9500 . ?
C44 C45 1.453(16) . ?
C22 H22 0.9500 . ?
C22 C21 1.411(15) . ?
C22 C23 1.364(15) . ?
O4 H4 0.8400 . ?
O4 C57 1.444(14) . ?
C21 H21 0.9500 . ?
C21 C20 1.396(16) . ?
C20 C25 1.366(16) . ?
C20 C19 1.518(14) . ?
C23 C24 1.397(15) . ?
N2 C52 1.289(15) . ?
N2 C53 1.507(16) . ?
N4 C16 1.300(18) . ?
N4 C17 1.517(16) . ?
C27 C32 1.409(17) . ?
C27 C28 1.386(17) . ?
C41 C40 1.356(18) . ?
C25 H25 0.9500 . ?
C25 C24 1.381(15) . ?
C32 C31 1.423(18) . ?
C38 C39 1.36(2) . ?
C38 C37 1.53(6) . ?
C38 C1 1.53(6) 2_656 ?
C3 H3 0.9500 . ?
C3 C4 1.378(15) . ?
C3 C2 1.377(16) . ?
C45 C50 1.437(16) . ?
C45 C46 1.406(16) . ?
C12 H12 0.9500 . ?
C12 C11 1.35(2) . ?
C10 H10 0.9500 . ?
C10 C11 1.375(19) . ?
C4 H4A 0.9500 . ?
C4 C5 1.351(15) . ?
C5 C6 1.374(17) . ?
C19 H19 1.09(9) . ?
C52 H52 0.9500 . ?
C52 C49 1.432(17) . ?
C39 H39 0.9500 . ?
C39 C40 1.41(2) . ?
C2 C37 1.50(6) 2_656 ?
C2 C7 1.359(19) . ?
C2 C1 1.59(5) . ?
C40 H40 0.9500 . ?
C49 C50 1.420(16) . ?
C49 C48 1.374(17) . ?
C24 H24 0.9500 . ?
C11 C15 1.48(2) . ?
C16 H16 0.9500 . ?
C34 H34 0.9500 . ?
C34 C31 1.452(19) . ?
C48 H48 0.9500 . ?
C48 C47 1.378(19) . ?
C31 C30 1.355(19) . ?
C57 H57A 0.9800 . ?
C57 H57B 0.9800 . ?
C57 H57C 0.9800 . ?
C46 H46 0.9500 . ?
C46 C47 1.360(19) . ?
C28 H28 0.9500 . ?
C28 C29 1.371(17) . ?
C47 C51 1.53(2) . ?
C30 H30 0.9500 . ?
C30 C29 1.39(2) . ?
C29 C33 1.55(2) . ?
C53 H53A 0.9900 . ?
C53 H53B 0.9900 . ?
C53 C54 1.43(2) . ?
C17 H17A 0.9900 . ?
C17 H17B 0.9900 . ?
C17 C18 1.37(2) . ?
C35 H35A 0.9900 . ?
C35 H35B 0.9900 . ?
C35 C36 1.52(2) . ?
C36 H36A 0.9900 . ?
C36 H36B 0.9900 . ?
C37 H37A 0.9900 . ?
C37 H37B 0.9900 . ?
C7 H7 0.9500 . ?
C7 C6 1.406(19) . ?
C6 H6 0.9500 . ?
C33 H33A 0.9800 . ?
C33 H33B 0.9800 . ?
C33 H33C 0.9800 . ?
C18 H18A 0.9900 . ?
C18 H18B 0.9900 . ?
C51 H51A 0.9800 . ?
C51 H51B 0.9800 . ?
C51 H51C 0.9800 . ?
C54 H54A 0.9900 . ?
C54 H54B 0.9900 . ?
C15 H15A 0.9800 . ?
C15 H15B 0.9800 . ?
C15 H15C 0.9800 . ?
F4A C56A 1.439(19) . ?
O8 S2A 1.389(17) . ?
O8 S2B 1.49(2) . ?
S2A O9A 1.411(19) . ?
S2A O10A 1.445(19) . ?
S2A C56A 1.417(19) . ?
F5A C56A 1.439(19) . ?
F6A C56A 1.435(19) . ?
C56B F6B 1.48(4) . ?
C56B F3A 1.55(6) . ?
C56B F4B 1.38(5) . ?
C56B S2B 1.44(2) . ?
S2B O10B 1.52(4) . ?
S2B O9B 1.58(4) . ?
S1 O5 1.460(18) . ?
S1 C55 1.451(17) . ?
S1 O7 1.492(19) . ?
S1 O6 1.495(19) . ?
C55 F1 1.414(19) . ?
C55 F3 1.435(19) . ?
C55 F2 1.442(19) . ?
C1 H1A 0.9900 . ?
C1 H1B 0.9900 . ?

loop_
_geom_torsion_atom_site_label_1
_geom_torsion_atom_site_label_2
_geom_torsion_atom_site_label_3
_geom_torsion_atom_site_label_4
_geom_torsion
_geom_torsion_site_symmetry_1
_geom_torsion_site_symmetry_2
_geom_torsion_site_symmetry_3
_geom_torsion_site_symmetry_4
_geom_torsion_publ_flag
Lu01 N3 C34 C31 -10(2) . . . . ?
Lu01 N3 C35 C36 -55.0(15) . . . . ?
Lu01 O2 C32 C27 -144.8(9) . . . . ?
Lu01 O2 C32 C31 32.9(18) . . . . ?
Lu01 O3 C14 C13 34.4(17) . . . . ?
Lu01 O3 C14 C9 -145.3(10) . . . . ?
Lu01 N1 C36 C35 -39.6(14) . . . . ?
Lu01 N1 C18 C17 54.8(15) . . . . ?
Lu01 N1 C54 C53 -22.8(19) . . . . ?
Lu01 O1 C50 C45 -145.2(10) . . . . ?
Lu01 O1 C50 C49 34(2) . . . . ?
Lu01 N2 C52 C49 -8(2) . . . . ?
Lu01 N2 C53 C54 -58.7(15) . . . . ?
Lu01 N4 C16 C13 19(2) . . . . ?
Lu01 N4 C17 C18 12.7(16) . . . . ?
Zn1 N7 C8 C9 -10.7(19) . . . . ?
Zn1 N7 C5 C4 76.2(14) . . . . ?
Zn1 N7 C5 C6 -107.0(14) . . . . ?
Zn1 N5 C44 C45 -10.9(17) . . . . ?
Zn1 N5 C41 C42 78.3(14) . . . . ?
Zn1 N5 C41 C40 -103.2(14) . . . . ?
Zn1 O2 C32 C27 38.5(16) . . . . ?
Zn1 O2 C32 C31 -143.8(9) . . . . ?
Zn1 N6 C26 C27 -10.2(15) . . . . ?
Zn1 N6 C23 C22 62.9(11) . . . . ?
Zn1 N6 C23 C24 -119.0(10) . . . . ?
Zn1 O3 C14 C13 -169.9(7) . . . . ?
Zn1 O3 C14 C9 10.4(16) . . . . ?
Zn1 O1 C50 C45 24.1(18) . . . . ?
Zn1 O1 C50 C49 -157.2(9) . . . . ?
N3 C34 C31 C32 -9(2) . . . . ?
N3 C34 C31 C30 169.4(14) . . . . ?
N3 C35 C36 N1 63.3(18) . . . . ?
C13 C12 C11 C10 2(2) . . . . ?
C13 C12 C11 C15 179.6(15) . . . . ?
N7 C5 C6 C7 -177.7(14) . . . . ?
C9 C10 C11 C12 -3(2) . . . . ?
C9 C10 C11 C15 178.9(15) . . . . ?
N5 C44 C45 C50 -7(2) . . . . ?
N5 C44 C45 C46 173.3(13) . . . . ?
N5 C41 C40 C39 -178.6(15) . . . . ?
C43 C42 C41 N5 -179.7(11) . . . . ?
C43 C42 C41 C40 2(2) . . . . ?
C43 C38 C39 C40 4(3) . . . . ?
C43 C38 C37 C2 -130(2) . . . 2_656 ?
O2 C32 C31 C34 0(2) . . . . ?
O2 C32 C31 C30 -178.1(12) . . . . ?
N6 C26 C27 C32 -10.5(18) . . . . ?
N6 C26 C27 C28 170.3(11) . . . . ?
N6 C23 C24 C25 179.6(10) . . . . ?
C42 C43 C38 C39 -2(2) . . . . ?
C42 C43 C38 C37 -173(3) . . . . ?
C42 C43 C38 C1 175(2) . . . 2_656 ?
C42 C41 C40 C39 0(2) . . . . ?
C26 N6 C23 C22 -129.7(11) . . . . ?
C26 N6 C23 C24 48.4(14) . . . . ?
C26 C27 C32 O2 -3.4(17) . . . . ?
C26 C27 C32 C31 178.7(10) . . . . ?
C26 C27 C28 C29 -177.9(11) . . . . ?
C8 N7 C5 C4 -113.6(14) . . . . ?
C8 N7 C5 C6 63.2(17) . . . . ?
C8 C9 C14 C13 -170.9(12) . . . . ?
C8 C9 C14 O3 9(2) . . . . ?
C8 C9 C10 C11 175.3(14) . . . . ?
C44 N5 C41 C42 -112.1(13) . . . . ?
C44 N5 C41 C40 66.4(17) . . . . ?
C44 C45 C50 O1 0(2) . . . . ?
C44 C45 C50 C49 -178.9(12) . . . . ?
C44 C45 C46 C47 178.7(14) . . . . ?
C22 C21 C20 C25 0.6(17) . . . . ?
C22 C21 C20 C19 179.2(10) . . . . ?
C22 C23 C24 C25 -2.3(17) . . . . ?
C21 C22 C23 N6 178.0(10) . . . . ?
C21 C22 C23 C24 -0.1(17) . . . . ?
C21 C20 C25 C24 -3.3(19) . . . . ?
C21 C20 C19 C20 -129.6(12) . . . 2_656 ?
C20 C25 C24 C23 4.1(19) . . . . ?
C23 N6 C26 C27 -177.6(10) . . . . ?
C23 C22 C21 C20 1.0(17) . . . . ?
N2 C52 C49 C50 -8(2) . . . . ?
N2 C52 C49 C48 168.2(15) . . . . ?
N2 C53 C54 N1 54(2) . . . . ?
N4 C17 C18 N1 -47.8(18) . . . . ?
C27 C32 C31 C34 178.4(12) . . . . ?
C27 C32 C31 C30 -0.3(18) . . . . ?
C27 C28 C29 C30 -1.2(19) . . . . ?
C27 C28 C29 C33 179.4(12) . . . . ?
C14 C13 C12 C11 2(2) . . . . ?
C14 C13 C16 N4 -14(2) . . . . ?
C14 C9 C8 N7 -10(2) . . . . ?
C14 C9 C10 C11 1(2) . . . . ?
C41 N5 C44 C45 179.6(12) . . . . ?
C25 C20 C19 C20 49.0(9) . . . 2_656 ?
C32 C27 C28 C29 2.9(19) . . . . ?
C32 C31 C30 C29 2(2) . . . . ?
C38 C43 C42 C41 -0.5(19) . . . . ?
C38 C39 C40 C41 -3(3) . . . . ?
C3 C4 C5 N7 177.7(12) . . . . ?
C3 C4 C5 C6 1(2) . . . . ?
C3 C2 C7 C6 -4(3) . . . . ?
C3 C2 C1 C38 -132(3) . . . 2_656 ?
C45 C46 C47 C48 0(2) . . . . ?
C45 C46 C47 C51 179.6(16) . . . . ?
C12 C13 C14 C9 -4.1(18) . . . . ?
C12 C13 C14 O3 176.1(11) . . . . ?
C12 C13 C16 N4 159.2(14) . . . . ?
C10 C9 C8 N7 176.2(13) . . . . ?
C10 C9 C14 C13 2.8(18) . . . . ?
C10 C9 C14 O3 -177.5(11) . . . . ?
C4 C3 C2 C37 175(2) . . . 2_656 ?
C4 C3 C2 C7 4(2) . . . . ?
C4 C3 C2 C1 -169(3) . . . . ?
C4 C5 C6 C7 -1(2) . . . . ?
C5 N7 C8 C9 179.8(12) . . . . ?
C19 C20 C25 C24 178.2(11) . . . . ?
C52 N2 C53 C54 113.7(15) . . . . ?
C52 C49 C50 O1 -3(2) . . . . ?
C52 C49 C50 C45 176.1(13) . . . . ?
C52 C49 C48 C47 -177.6(15) . . . . ?
C39 C38 C37 C2 59(4) . . . 2_656 ?
C2 C3 C4 C5 -3(2) . . . . ?
C2 C7 C6 C5 3(3) . . . . ?
C49 C48 C47 C46 1(2) . . . . ?
C49 C48 C47 C51 -178.1(16) . . . . ?
C16 C13 C14 C9 169.2(12) . . . . ?
C16 C13 C14 O3 -10.6(18) . . . . ?
C16 C13 C12 C11 -172.0(13) . . . . ?
C16 N4 C17 C18 -159.7(14) . . . . ?
C50 C45 C46 C47 -1(2) . . . . ?
C50 C49 C48 C47 -1(2) . . . . ?
C34 N3 C35 C36 111.4(16) . . . . ?
C34 C31 C30 C29 -176.8(13) . . . . ?
C48 C49 C50 O1 -178.6(13) . . . . ?
C48 C49 C50 C45 0.2(19) . . . . ?
C31 C30 C29 C28 -1(2) . . . . ?
C31 C30 C29 C33 178.2(14) . . . . ?
C46 C45 C50 O1 -180.0(12) . . . . ?
C46 C45 C50 C49 1.2(18) . . . . ?
C28 C27 C32 O2 175.8(11) . . . . ?
C28 C27 C32 C31 -2.0(17) . . . . ?
C53 N2 C52 C49 -178.0(15) . . . . ?
C17 N4 C16 C13 -169.6(13) . . . . ?
C35 N3 C34 C31 -173.8(13) . . . . ?
C36 N1 C18 C17 167.9(13) . . . . ?
C36 N1 C54 C53 -137.8(16) . . . . ?
C37 C38 C39 C40 176(3) . . . . ?
C37 C2 C7 C6 -174(3) 2_656 . . . ?
C7 C2 C1 C38 55(4) . . . 2_656 ?
C18 N1 C36 C35 -152.4(13) . . . . ?
C18 N1 C54 C53 91.5(18) . . . . ?
C54 N1 C36 C35 76.3(16) . . . . ?
C54 N1 C18 C17 -60.9(17) . . . . ?
O8 S2A C56A F4A -49(3) . . . . ?
O8 S2A C56A F5A 68(3) . . . . ?
O8 S2A C56A F6A -168(3) . . . . ?
O9A S2A C56A F4A 64(3) . . . . ?
O9A S2A C56A F5A -179(3) . . . . ?
O9A S2A C56A F6A -55(3) . . . . ?
O10A S2A C56A F4A -170(3) . . . . ?
O10A S2A C56A F5A -53(3) . . . . ?
O10A S2A C56A F6A 71(3) . . . . ?
F6B C56B S2B O8 164(4) . . . . ?
F6B C56B S2B O10B 42(6) . . . . ?
F6B C56B S2B O9B -73(5) . . . . ?
F3A C56B S2B O8 66(3) . . . . ?
F3A C56B S2B O10B -57(4) . . . . ?
F3A C56B S2B O9B -172(3) . . . . ?
F4B C56B S2B O8 -46(6) . . . . ?
F4B C56B S2B O10B -169(4) . . . . ?
F4B C56B S2B O9B 76(5) . . . . ?
O5 S1 C55 F1 -76(3) . . . . ?
O5 S1 C55 F3 162(3) . . . . ?
O5 S1 C55 F2 40(3) . . . . ?
O7 S1 C55 F1 163(3) . . . . ?
O7 S1 C55 F3 41(3) . . . . ?
O7 S1 C55 F2 -82(3) . . . . ?
O6 S1 C55 F1 50(3) . . . . ?
O6 S1 C55 F3 -72(3) . . . . ?
O6 S1 C55 F2 166(3) . . . . ?
C1 C38 C39 C40 -173(3) 2_656 . . . ?
C1 C2 C7 C6 170(3) . . . . ?

loop_
_smtbx_masks_void_nr
_smtbx_masks_void_average_x
_smtbx_masks_void_average_y
_smtbx_masks_void_average_z
_smtbx_masks_void_volume
_smtbx_masks_void_count_electrons
_smtbx_masks_void_content
1 0.000 0.500 -0.050 2651.6 265.3 ?
2 0.500 0.000 -0.481 2651.6 265.3 ?
